data_1528773
loop_
_publ_author_name
'Oreshkina, A.V.'
'Rabadanov, M.Kh.'
'Ivanova, A.G.'
'Kaziev, G.Z.'

_publ_section_title
;
 Synthesis, thermal analysis, and crystal structure of manganese(II)
 9-molybdocobaltate(III)
;
_journal_name_full Kristallografiya
_journal_page_first 1096
_journal_page_last 1099
_journal_volume 52
_journal_year 2007
_chemical_formula_sum 'Co H27 Mn Mo9 O43'
_chemical_name_systematic '(Mn (H2 O)4) (Co Mo9 O27 (O H)5) (H2 O)7'
_space_group_IT_number 155
_symmetry_space_group_name_Hall 'R 3 2"'
_symmetry_space_group_name_H-M 'R 3 2 :H'
_cell_angle_alpha 90
_cell_angle_beta 90
_cell_angle_gamma 120
_cell_formula_units_Z 3
_cell_length_a 15.926
_cell_length_b 15.926
_cell_length_c 12.363
_cell_volume 2715.613
_citation_journal_id_ASTM KRISAJ
_cod_data_source_file Oreshkina_KRISAJ_2007_1449.cif
_cod_data_source_block H27Co1Mn1Mo9O43
_cod_original_formula_sum 'H27 Co1 Mn1 Mo9 O43'
_cod_database_code 1528773

loop_
_symmetry_equiv_pos_as_xyz
x,y,z
-y,x-y,z
-x+y,-x,z
y,x,-z
-x,-x+y,-z
x-y,-y,-z
x+2/3,y+1/3,z+1/3
-y+2/3,x-y+1/3,z+1/3
-x+y+2/3,-x+1/3,z+1/3
y+2/3,x+1/3,-z+1/3
-x+2/3,-x+y+1/3,-z+1/3
x-y+2/3,-y+1/3,-z+1/3
x+1/3,y+2/3,z+2/3
-y+1/3,x-y+2/3,z+2/3
-x+y+1/3,-x+2/3,z+2/3
y+1/3,x+2/3,-z+2/3
-x+1/3,-x+y+2/3,-z+2/3
x-y+1/3,-y+2/3,-z+2/3

loop_
_atom_site_label
_atom_site_type_symbol
_atom_site_fract_x
_atom_site_fract_y
_atom_site_fract_z
_atom_site_occupancy
_atom_site_U_iso_or_equiv
O10 O-2 0.246 0.753 0.676 0.333 0.0
O9 O-2 -0.0355 0.6311 0.83333 1 0.0
Co1 Co+3 0.33333 0.66667 0.16667 1 0.0
Mn1 Mn+2 0.09 0.7567 0.83333 0.333 0.0
Mo1 Mo+6 0.13258 0.46591 0.16667 1 0.0
O11 O-2 0.26054 0.66667 0.66667 0.333 0.0
O2 O-2 0.1052 0.5526 0.0779 1 0.0
O4 O-2 0.0394 0.4328 0.2536 1 0.0
O7 O-2 0.135 0.7334 0.662 0.333 0.0
Mo2 Mo+6 0.19417 0.61346 0.9633 1 0.0
O3 O-2 0.1545 0.5226 0.8706 1 0.0
O1 O-2 0.2255 0.6011 0.2608 1 0.0
O5 O-2 0.33333 0.66667 0.9049 1 0.0
O6 O-2 0.1593 0.6903 0.9118 1 0.0
O8 O-2 0.2228 0.8895 0.83333 1 0.0
